data_4314829
loop_
_publ_author_name
'William J. Evans'
'Justin R. Walensky'
'Joseph W. Ziller'

_publ_section_title
;
 Reaction Chemistry of the U3+ Metallocene Amidinate
 (C5Me5)2[iPrNC(Me)NiPr]U Including the Isolation of a Uranium Complex of
 a Monodentate Acetate
;
_journal_name_full 'Inorganic Chemistry'
_journal_page_first 1743
_journal_page_last 1749
_journal_paper_doi 10.1021/ic902141f
_journal_volume 49
_journal_year 2010
_chemical_formula_sum 'C30 H50 N2 O2 U'
_chemical_formula_weight 708.75
_chemical_name_systematic
; 
 ? 
;
_space_group_IT_number 14
_symmetry_cell_setting monoclinic
_symmetry_space_group_name_Hall '-P 2yn'
_symmetry_space_group_name_H-M 'P 1 21/n 1'
_atom_sites_solution_hydrogens geom
_atom_sites_solution_primary direct
_atom_sites_solution_secondary difmap
_audit_creation_method SHELXTL
_cell_angle_alpha 90.00
_cell_angle_beta 101.4380(10)
_cell_angle_gamma 90.00
_cell_formula_units_Z 4
_cell_length_a 9.5795(6)
_cell_length_b 17.4341(11)
_cell_length_c 17.8520(11)
_cell_measurement_temperature 143(2)
_cell_measurement_theta_max 28.18
_cell_measurement_theta_min 2.25
_cell_volume 2922.2(3)
_computing_cell_refinement 'Bruker SMART APEX2/SAINT'
_computing_data_collection 'Bruker SMART APEX2'
_computing_data_reduction 'Bruker SAINT'
_computing_molecular_graphics 'Bruker SHELXTL'
_computing_publication_material 'Bruker SHELXTL'
_computing_structure_refinement 'Bruker SHELXTL'
_computing_structure_solution 'Bruker SHELXTL'
_diffrn_ambient_temperature 143(2)
_diffrn_measured_fraction_theta_full 0.988
_diffrn_measured_fraction_theta_max 0.988
_diffrn_measurement_device_type 'Bruker SMART APEX II CCD'
_diffrn_measurement_method 'phi and omega'
_diffrn_radiation_monochromator graphite
_diffrn_radiation_source 'fine-focus sealed tube'
_diffrn_radiation_type MoK\a
_diffrn_radiation_wavelength 0.71073
_diffrn_reflns_av_R_equivalents 0.0244
_diffrn_reflns_av_sigmaI/netI 0.0189
_diffrn_reflns_limit_h_max 12
_diffrn_reflns_limit_h_min -12
_diffrn_reflns_limit_k_max 22
_diffrn_reflns_limit_k_min -22
_diffrn_reflns_limit_l_max 23
_diffrn_reflns_limit_l_min -22
_diffrn_reflns_number 32550
_diffrn_reflns_theta_full 27.48
_diffrn_reflns_theta_max 27.48
_diffrn_reflns_theta_min 1.65
_exptl_absorpt_coefficient_mu 5.582
_exptl_absorpt_correction_T_max 0.6335
_exptl_absorpt_correction_T_min 0.3600
_exptl_absorpt_correction_type multi-scan
_exptl_absorpt_process_details 'Bruker SADABS'
_exptl_crystal_colour orange
_exptl_crystal_density_diffrn 1.611
_exptl_crystal_density_meas 0
_exptl_crystal_density_method 'not measured'
_exptl_crystal_description irregular
_exptl_crystal_F_000 1408
_exptl_crystal_size_max 0.23
_exptl_crystal_size_mid 0.17
_exptl_crystal_size_min 0.09
_refine_diff_density_max 2.155
_refine_diff_density_min -0.633
_refine_diff_density_rms 0.105
_refine_ls_extinction_method none
_refine_ls_goodness_of_fit_ref 1.047
_refine_ls_hydrogen_treatment constr
_refine_ls_matrix_type full
_refine_ls_number_parameters 332
_refine_ls_number_reflns 6623
_refine_ls_number_restraints 0
_refine_ls_restrained_S_all 1.047
_refine_ls_R_factor_all 0.0299
_refine_ls_R_factor_gt 0.0240
_refine_ls_shift/su_max 0.001
_refine_ls_shift/su_mean 0.000
_refine_ls_structure_factor_coef Fsqd
_refine_ls_weighting_details 'calc w=1/[\s^2^(Fo^2^)+(0.0327P)^2^+4.2696P] where P=(Fo^2^+2Fc^2^)/3'
_refine_ls_weighting_scheme calc
_refine_ls_wR_factor_gt 0.0576
_refine_ls_wR_factor_ref 0.0604
_reflns_number_gt 5833
_reflns_number_total 6623
_reflns_threshold_expression >2sigma(I)
_cod_data_source_file ic902141f_si_002_1.cif
_cod_data_source_block jrw33
_cod_depositor_comments
;
The following automatic conversions were performed:

'_symmetry_cell_setting' value 'Monoclinic' changed to 'monoclinic'
according to the built-in table from CIF Core dictionary named
'cif_core.dic' version 2.4.1 from 2010-06-29.

Automatic conversion script
Id: cif_fix_values 1646 2011-03-28 12:23:43Z adriana 
;
_cod_database_code 4314829

loop_
_symmetry_equiv_pos_as_xyz
'x, y, z'
'-x+1/2, y+1/2, -z+1/2'
'-x, -y, -z'
'x-1/2, -y-1/2, z-1/2'

loop_
_atom_site_label
_atom_site_type_symbol
_atom_site_fract_x
_atom_site_fract_y
_atom_site_fract_z
_atom_site_U_iso_or_equiv
_atom_site_adp_type
_atom_site_occupancy
_atom_site_symmetry_multiplicity
_atom_site_calc_flag
_atom_site_refinement_flags
_atom_site_disorder_assembly
_atom_site_disorder_group
U1 U 0.426445(11) 0.191923(6) 0.163001(6) 0.01893(5) Uani 1 1 d . . .
N1 N 0.4909(3) 0.30871(14) 0.09573(15) 0.0208(5) Uani 1 1 d . . .
N2 N 0.2702(3) 0.29419(18) 0.11653(17) 0.0299(6) Uani 1 1 d . . .
O1 O 0.2366(3) 0.14349(14) 0.19907(13) 0.0316(5) Uani 1 1 d . . .
O2 O -0.0005(3) 0.14195(17) 0.16983(16) 0.0421(7) Uani 1 1 d . . .
C1 C 0.4028(4) 0.14080(19) 0.01511(17) 0.0256(7) Uani 1 1 d . . .
C2 C 0.5453(4) 0.12270(19) 0.05088(17) 0.0264(7) Uani 1 1 d . . .
C3 C 0.5402(4) 0.06284(19) 0.10370(19) 0.0324(8) Uani 1 1 d . . .
C4 C 0.3979(5) 0.0450(2) 0.1021(2) 0.0384(9) Uani 1 1 d . . .
C5 C 0.3113(4) 0.0928(2) 0.0472(2) 0.0342(8) Uani 1 1 d . . .
C6 C 0.3556(5) 0.1934(2) -0.0519(2) 0.0375(9) Uani 1 1 d . . .
H6A H 0.2730 0.1710 -0.0862 0.056 Uiso 1 1 calc R . .
H6B H 0.4335 0.2000 -0.0795 0.056 Uiso 1 1 calc R . .
H6C H 0.3295 0.2433 -0.0336 0.056 Uiso 1 1 calc R . .
C7 C 0.6805(4) 0.1520(2) 0.0307(2) 0.0384(9) Uani 1 1 d . . .
H7A H 0.7401 0.1752 0.0760 0.058 Uiso 1 1 calc R . .
H7B H 0.6576 0.1905 -0.0098 0.058 Uiso 1 1 calc R . .
H7C H 0.7319 0.1093 0.0129 0.058 Uiso 1 1 calc R . .
C8 C 0.6674(6) 0.0152(2) 0.1402(2) 0.0564(13) Uani 1 1 d . . .
H8A H 0.6510 -0.0065 0.1883 0.085 Uiso 1 1 calc R . .
H8B H 0.7527 0.0476 0.1503 0.085 Uiso 1 1 calc R . .
H8C H 0.6811 -0.0265 0.1055 0.085 Uiso 1 1 calc R . .
C9 C 0.3482(7) -0.0207(2) 0.1447(3) 0.0677(16) Uani 1 1 d . . .
H9A H 0.3752 -0.0693 0.1239 0.102 Uiso 1 1 calc R . .
H9B H 0.2444 -0.0184 0.1390 0.102 Uiso 1 1 calc R . .
H9C H 0.3927 -0.0171 0.1990 0.102 Uiso 1 1 calc R . .
C10 C 0.1533(4) 0.0869(3) 0.0197(3) 0.0576(13) Uani 1 1 d . . .
H10A H 0.1177 0.1340 -0.0074 0.086 Uiso 1 1 calc R . .
H10B H 0.1071 0.0797 0.0635 0.086 Uiso 1 1 calc R . .
H10C H 0.1317 0.0430 -0.0150 0.086 Uiso 1 1 calc R . .
C11 C 0.5367(3) 0.28706(19) 0.28466(17) 0.0230(6) Uani 1 1 d . . .
C12 C 0.6576(3) 0.24824(19) 0.26888(17) 0.0233(6) Uani 1 1 d . . .
C13 C 0.6481(4) 0.1707(2) 0.28947(18) 0.0266(7) Uani 1 1 d . . .
C14 C 0.5217(4) 0.1608(2) 0.31679(18) 0.0265(7) Uani 1 1 d . . .
C15 C 0.4522(4) 0.23305(19) 0.31437(17) 0.0239(6) Uani 1 1 d . . .
C16 C 0.5099(4) 0.37210(19) 0.28067(19) 0.0287(7) Uani 1 1 d . . .
H16A H 0.4525 0.3852 0.2306 0.043 Uiso 1 1 calc R . .
H16B H 0.6011 0.3994 0.2880 0.043 Uiso 1 1 calc R . .
H16C H 0.4588 0.3871 0.3208 0.043 Uiso 1 1 calc R . .
C17 C 0.7883(4) 0.2822(2) 0.2467(2) 0.0298(7) Uani 1 1 d . . .
H17A H 0.8721 0.2704 0.2862 0.045 Uiso 1 1 calc R . .
H17B H 0.7772 0.3380 0.2417 0.045 Uiso 1 1 calc R . .
H17C H 0.8005 0.2605 0.1978 0.045 Uiso 1 1 calc R . .
C18 C 0.7681(4) 0.1140(2) 0.2970(2) 0.0388(9) Uani 1 1 d . . .
H18A H 0.8349 0.1225 0.3455 0.058 Uiso 1 1 calc R . .
H18B H 0.8179 0.1206 0.2545 0.058 Uiso 1 1 calc R . .
H18C H 0.7299 0.0618 0.2960 0.058 Uiso 1 1 calc R . .
C19 C 0.4780(4) 0.0873(2) 0.3507(2) 0.0365(8) Uani 1 1 d . . .
H19A H 0.4608 0.0474 0.3112 0.055 Uiso 1 1 calc R . .
H19B H 0.3907 0.0961 0.3702 0.055 Uiso 1 1 calc R . .
H19C H 0.5542 0.0707 0.3926 0.055 Uiso 1 1 calc R . .
C20 C 0.3195(4) 0.2514(2) 0.3443(2) 0.0343(8) Uani 1 1 d . . .
H20A H 0.3423 0.2887 0.3860 0.052 Uiso 1 1 calc R . .
H20B H 0.2826 0.2044 0.3633 0.052 Uiso 1 1 calc R . .
H20C H 0.2474 0.2730 0.3030 0.052 Uiso 1 1 calc R . .
C21 C 0.3607(3) 0.33754(19) 0.08612(18) 0.0252(7) Uani 1 1 d . . .
C22 C 0.3147(5) 0.4113(2) 0.0442(2) 0.0451(10) Uani 1 1 d . . .
H22A H 0.3917 0.4303 0.0203 0.068 Uiso 1 1 calc R . .
H22B H 0.2931 0.4496 0.0804 0.068 Uiso 1 1 calc R . .
H22C H 0.2296 0.4019 0.0048 0.068 Uiso 1 1 calc R . .
C23 C 0.6105(3) 0.34710(19) 0.07023(18) 0.0245(6) Uani 1 1 d . . .
H23A H 0.6943 0.3126 0.0870 0.029 Uiso 1 1 calc R . .
C24 C 0.5974(4) 0.3558(2) -0.0163(2) 0.0346(8) Uani 1 1 d . . .
H24A H 0.5683 0.3067 -0.0414 0.052 Uiso 1 1 calc R . .
H24B H 0.6896 0.3712 -0.0274 0.052 Uiso 1 1 calc R . .
H24C H 0.5259 0.3949 -0.0355 0.052 Uiso 1 1 calc R . .
C25 C 0.6544(4) 0.4244(2) 0.1089(2) 0.0358(8) Uani 1 1 d . . .
H25A H 0.5846 0.4637 0.0875 0.054 Uiso 1 1 calc R . .
H25B H 0.7485 0.4390 0.1000 0.054 Uiso 1 1 calc R . .
H25C H 0.6581 0.4199 0.1640 0.054 Uiso 1 1 calc R . .
C26 C 0.1191(4) 0.3108(3) 0.1152(3) 0.0559(13) Uani 1 1 d . . .
H26A H 0.0938 0.2645 0.1429 0.067 Uiso 1 1 calc R . .
C27 C 0.0902(5) 0.3691(4) 0.1656(3) 0.0782(19) Uani 1 1 d . . .
H27A H 0.1046 0.4195 0.1440 0.117 Uiso 1 1 calc R . .
H27B H 0.1546 0.3634 0.2152 0.117 Uiso 1 1 calc R . .
H27C H -0.0087 0.3646 0.1722 0.117 Uiso 1 1 calc R . .
C28 C 0.0227(4) 0.2996(3) 0.0413(3) 0.0488(11) Uani 1 1 d . . .
H28A H -0.0755 0.2955 0.0491 0.073 Uiso 1 1 calc R . .
H28B H 0.0486 0.2525 0.0175 0.073 Uiso 1 1 calc R . .
H28C H 0.0304 0.3434 0.0080 0.073 Uiso 1 1 calc R . .
C29 C 0.1122(4) 0.1196(2) 0.2081(2) 0.0294(7) Uani 1 1 d . . .
C30 C 0.1134(4) 0.0611(2) 0.2707(2) 0.0400(9) Uani 1 1 d . . .
H30A H 0.1222 0.0874 0.3199 0.060 Uiso 1 1 calc R . .
H30B H 0.1943 0.0262 0.2725 0.060 Uiso 1 1 calc R . .
H30C H 0.0245 0.0317 0.2602 0.060 Uiso 1 1 calc R . .

loop_
_atom_site_aniso_label
_atom_site_aniso_U_11
_atom_site_aniso_U_22
_atom_site_aniso_U_33
_atom_site_aniso_U_23
_atom_site_aniso_U_13
_atom_site_aniso_U_12
U1 0.01977(7) 0.02270(7) 0.01425(6) -0.00156(4) 0.00324(4) -0.00301(4)
N1 0.0225(13) 0.0206(12) 0.0190(13) 0.0002(10) 0.0037(10) 0.0017(10)
N2 0.0192(14) 0.0433(17) 0.0273(15) -0.0025(12) 0.0053(11) 0.0034(12)
O1 0.0286(12) 0.0396(14) 0.0271(12) -0.0003(10) 0.0066(10) -0.0073(11)
O2 0.0269(14) 0.0517(17) 0.0478(16) 0.0129(13) 0.0075(12) -0.0034(12)
C1 0.0336(18) 0.0297(17) 0.0131(14) -0.0064(12) 0.0034(12) -0.0015(14)
C2 0.0344(18) 0.0282(17) 0.0173(15) -0.0069(12) 0.0067(13) 0.0014(14)
C3 0.054(2) 0.0211(16) 0.0215(16) -0.0063(12) 0.0052(15) 0.0046(15)
C4 0.069(3) 0.0259(17) 0.0237(17) -0.0091(14) 0.0165(17) -0.0160(18)
C5 0.0363(19) 0.042(2) 0.0246(17) -0.0177(15) 0.0071(14) -0.0153(16)
C6 0.049(2) 0.041(2) 0.0194(17) -0.0029(14) -0.0011(16) 0.0050(17)
C7 0.034(2) 0.041(2) 0.043(2) -0.0117(17) 0.0153(16) 0.0017(16)
C8 0.089(4) 0.037(2) 0.035(2) -0.0078(17) -0.008(2) 0.028(2)
C9 0.129(5) 0.034(2) 0.049(3) -0.011(2) 0.041(3) -0.034(3)
C10 0.037(2) 0.089(4) 0.048(3) -0.031(2) 0.0108(19) -0.029(2)
C11 0.0252(16) 0.0274(15) 0.0151(14) -0.0059(12) 0.0004(12) -0.0010(13)
C12 0.0225(15) 0.0293(16) 0.0153(14) -0.0053(12) -0.0028(11) 0.0006(13)
C13 0.0287(17) 0.0324(17) 0.0158(14) -0.0023(12) -0.0028(12) 0.0031(14)
C14 0.0316(17) 0.0285(16) 0.0173(15) 0.0010(13) -0.0004(13) 0.0010(14)
C15 0.0293(17) 0.0297(17) 0.0120(13) -0.0018(12) 0.0029(12) 0.0002(13)
C16 0.0327(18) 0.0284(17) 0.0253(16) -0.0055(13) 0.0060(14) 0.0005(14)
C17 0.0235(16) 0.0406(19) 0.0239(17) -0.0013(14) 0.0011(13) 0.0020(14)
C18 0.038(2) 0.043(2) 0.0317(19) -0.0029(16) -0.0026(15) 0.0136(17)
C19 0.045(2) 0.0334(19) 0.0284(18) 0.0069(15) 0.0004(15) -0.0001(16)
C20 0.037(2) 0.039(2) 0.0304(18) -0.0011(15) 0.0162(15) -0.0005(16)
C21 0.0263(16) 0.0284(16) 0.0194(15) -0.0025(13) 0.0012(12) 0.0039(13)
C22 0.046(2) 0.046(2) 0.042(2) 0.0121(18) 0.0049(18) 0.0205(19)
C23 0.0238(16) 0.0261(16) 0.0237(16) 0.0029(13) 0.0053(12) -0.0012(13)
C24 0.041(2) 0.0358(19) 0.0277(18) 0.0064(15) 0.0088(15) -0.0039(16)
C25 0.039(2) 0.0315(18) 0.0357(19) 0.0000(15) 0.0052(15) -0.0073(16)
C26 0.024(2) 0.097(4) 0.046(3) -0.015(2) 0.0045(18) 0.015(2)
C27 0.029(2) 0.119(5) 0.087(4) -0.053(4) 0.013(2) 0.009(3)
C28 0.026(2) 0.068(3) 0.049(3) -0.005(2) -0.0001(18) 0.0036(19)
C29 0.0248(17) 0.0317(18) 0.0334(18) -0.0035(14) 0.0100(14) -0.0059(14)
C30 0.0317(19) 0.041(2) 0.050(2) 0.0135(18) 0.0147(17) -0.0013(16)

loop_
_atom_type_symbol
_atom_type_description
_atom_type_scat_dispersion_real
_atom_type_scat_dispersion_imag
_atom_type_scat_source
C C 0.0033 0.0016 'International Tables Vol C Tables 4.2.6.8 and 6.1.1.4'
H H 0.0000 0.0000 'International Tables Vol C Tables 4.2.6.8 and 6.1.1.4'
N N 0.0061 0.0033 'International Tables Vol C Tables 4.2.6.8 and 6.1.1.4'
O O 0.0106 0.0060 'International Tables Vol C Tables 4.2.6.8 and 6.1.1.4'
U U -9.6767 9.6646 'International Tables Vol C Tables 4.2.6.8 and 6.1.1.4'

loop_
_geom_angle_atom_site_label_1
_geom_angle_atom_site_label_2
_geom_angle_atom_site_label_3
_geom_angle
_geom_angle_site_symmetry_1
_geom_angle_site_symmetry_3
_geom_angle_publ_flag
Cnt1 U1 O1 95.9 . . ?
Cnt1 U1 N1 99.8 . . ?
Cnt1 U1 N2 112.9 . . ?
Cnt1 U1 C21 107.9 . . ?
Cnt1 U1 O1 96.2 . . ?
Cnt1 U1 N1 99.2 . . ?
Cnt1 U1 N2 111.0 . . ?
Cnt1 U1 C21 107.4 . . ?
Cnt1 U1 Cnt2 135.4 . . ?
O1 U1 N2 83.72(10) . . ?
O1 U1 N1 138.18(9) . . ?
N2 U1 N1 54.46(9) . . ?
O1 U1 C5 75.45(10) . . ?
N2 U1 C5 94.49(11) . . ?
N1 U1 C5 104.52(10) . . ?
O1 U1 C1 103.85(9) . . ?
N2 U1 C1 88.95(10) . . ?
N1 U1 C1 77.55(9) . . ?
C5 U1 C1 29.75(10) . . ?
O1 U1 C15 74.53(9) . . ?
N2 U1 C15 94.30(10) . . ?
N1 U1 C15 106.02(9) . . ?
C5 U1 C15 147.52(10) . . ?
C1 U1 C15 176.16(9) . . ?
O1 U1 C2 121.57(10) . . ?
N2 U1 C2 113.37(10) . . ?
N1 U1 C2 80.31(9) . . ?
C5 U1 C2 49.02(10) . . ?
C1 U1 C2 29.87(10) . . ?
C15 U1 C2 148.39(10) . . ?
O1 U1 C14 76.40(9) . . ?
N2 U1 C14 123.75(10) . . ?
N1 U1 C14 124.83(9) . . ?
C5 U1 C14 128.73(11) . . ?
C1 U1 C14 146.66(10) . . ?
C15 U1 C14 29.80(10) . . ?
C2 U1 C14 121.96(10) . . ?
O1 U1 C11 101.99(9) . . ?
N2 U1 C11 86.56(10) . . ?
N1 U1 C11 78.30(9) . . ?
C5 U1 C11 177.09(10) . . ?
C1 U1 C11 153.10(10) . . ?
C15 U1 C11 29.58(10) . . ?
C2 U1 C11 132.88(10) . . ?
C14 U1 C11 48.76(10) . . ?
O1 U1 C4 74.87(11) . . ?
N2 U1 C4 123.43(12) . . ?
N1 U1 C4 125.26(9) . . ?
C5 U1 C4 29.79(12) . . ?
C1 U1 C4 48.88(10) . . ?
C15 U1 C4 127.34(10) . . ?
C2 U1 C4 48.47(10) . . ?
C14 U1 C4 101.25(11) . . ?
C11 U1 C4 148.50(11) . . ?
O1 U1 C12 121.65(9) . . ?
N2 U1 C12 109.50(10) . . ?
N1 U1 C12 78.49(9) . . ?
C5 U1 C12 151.20(11) . . ?
C1 U1 C12 131.84(10) . . ?
C15 U1 C12 48.70(10) . . ?
C2 U1 C12 104.97(10) . . ?
C14 U1 C12 48.41(10) . . ?
C11 U1 C12 29.54(9) . . ?
C4 U1 C12 126.44(11) . . ?
O1 U1 C3 101.96(10) . . ?
N2 U1 C3 137.65(10) . . ?
N1 U1 C3 108.72(10) . . ?
C5 U1 C3 48.62(11) . . ?
C1 U1 C3 48.77(10) . . ?
C15 U1 C3 127.85(10) . . ?
C2 U1 C3 29.42(10) . . ?
C14 U1 C3 98.10(10) . . ?
C11 U1 C3 131.43(10) . . ?
C4 U1 C3 28.95(12) . . ?
C12 U1 C3 102.89(10) . . ?
O1 U1 C13 104.50(10) . . ?
N2 U1 C13 135.01(10) . . ?
N1 U1 C13 105.94(9) . . ?
C5 U1 C13 130.50(11) . . ?
C1 U1 C13 129.44(10) . . ?
C15 U1 C13 48.59(10) . . ?
C2 U1 C13 99.80(10) . . ?
C14 U1 C13 29.18(10) . . ?
C11 U1 C13 48.47(10) . . ?
C4 U1 C13 101.18(11) . . ?
C12 U1 C13 29.20(10) . . ?
C3 U1 C13 84.75(10) . . ?
O1 U1 C21 111.01(9) . . ?
N2 U1 C21 27.30(10) . . ?
N1 U1 C21 27.17(9) . . ?
C5 U1 C21 100.22(10) . . ?
C1 U1 C21 81.98(9) . . ?
C15 U1 C21 101.84(9) . . ?
C2 U1 C21 96.98(9) . . ?
C14 U1 C21 129.77(9) . . ?
C11 U1 C21 81.95(9) . . ?
C4 U1 C21 128.92(10) . . ?
C12 U1 C21 94.67(9) . . ?
C3 U1 C21 126.17(10) . . ?
C13 U1 C21 123.85(10) . . ?
C21 N1 C23 123.9(3) . . ?
C21 N1 U1 93.2(2) . . ?
C23 N1 U1 143.0(2) . . ?
C21 N2 C26 126.5(3) . . ?
C21 N2 U1 98.7(2) . . ?
C26 N2 U1 134.8(3) . . ?
C29 O1 U1 169.4(2) . . ?
C5 C1 C2 107.7(3) . . ?
C5 C1 C6 124.8(3) . . ?
C2 C1 C6 127.1(3) . . ?
C5 C1 U1 75.04(18) . . ?
C2 C1 U1 75.66(17) . . ?
C6 C1 U1 121.3(2) . . ?
C3 C2 C1 107.8(3) . . ?
C3 C2 C7 123.8(3) . . ?
C1 C2 C7 127.8(3) . . ?
C3 C2 U1 76.46(19) . . ?
C1 C2 U1 74.47(18) . . ?
C7 C2 U1 121.6(2) . . ?
C4 C3 C2 108.3(3) . . ?
C4 C3 C8 126.0(4) . . ?
C2 C3 C8 124.2(4) . . ?
C4 C3 U1 74.6(2) . . ?
C2 C3 U1 74.12(18) . . ?
C8 C3 U1 128.3(2) . . ?
C3 C4 C5 108.5(3) . . ?
C3 C4 C9 124.5(4) . . ?
C5 C4 C9 126.6(4) . . ?
C3 C4 U1 76.43(19) . . ?
C5 C4 U1 74.14(19) . . ?
C9 C4 U1 121.4(2) . . ?
C1 C5 C4 107.6(3) . . ?
C1 C5 C10 125.1(4) . . ?
C4 C5 C10 126.8(4) . . ?
C1 C5 U1 75.21(18) . . ?
C4 C5 U1 76.07(19) . . ?
C10 C5 U1 121.2(3) . . ?
C15 C11 C12 107.9(3) . . ?
C15 C11 C16 124.8(3) . . ?
C12 C11 C16 126.8(3) . . ?
C15 C11 U1 74.78(17) . . ?
C12 C11 U1 75.97(17) . . ?
C16 C11 U1 121.2(2) . . ?
C13 C12 C11 108.0(3) . . ?
C13 C12 C17 123.1(3) . . ?
C11 C12 C17 128.2(3) . . ?
C13 C12 U1 75.86(17) . . ?
C11 C12 U1 74.49(17) . . ?
C17 C12 U1 123.3(2) . . ?
C14 C13 C12 108.2(3) . . ?
C14 C13 C18 125.9(3) . . ?
C12 C13 C18 124.6(3) . . ?
C14 C13 U1 74.18(18) . . ?
C12 C13 U1 74.94(17) . . ?
C18 C13 U1 127.2(2) . . ?
C13 C14 C15 108.1(3) . . ?
C13 C14 C19 124.7(3) . . ?
C15 C14 C19 126.8(3) . . ?
C13 C14 U1 76.63(18) . . ?
C15 C14 U1 74.69(17) . . ?
C19 C14 U1 120.0(2) . . ?
C11 C15 C14 107.7(3) . . ?
C11 C15 C20 125.3(3) . . ?
C14 C15 C20 126.8(3) . . ?
C11 C15 U1 75.64(17) . . ?
C14 C15 U1 75.51(17) . . ?
C20 C15 U1 119.0(2) . . ?
N1 C21 N2 113.6(3) . . ?
N1 C21 C22 124.2(3) . . ?
N2 C21 C22 122.1(3) . . ?
N1 C21 U1 59.67(17) . . ?
N2 C21 U1 54.00(17) . . ?
C22 C21 U1 175.6(3) . . ?
N1 C23 C24 116.3(3) . . ?
N1 C23 C25 114.8(3) . . ?
C24 C23 C25 109.1(3) . . ?
C27 C26 C28 119.8(4) . . ?
C27 C26 N2 116.4(4) . . ?
C28 C26 N2 115.5(4) . . ?
O2 C29 O1 123.9(3) . . ?
O2 C29 C30 120.3(3) . . ?
O1 C29 C30 115.8(3) . . ?

loop_
_geom_bond_atom_site_label_1
_geom_bond_atom_site_label_2
_geom_bond_distance
_geom_bond_site_symmetry_2
_geom_bond_publ_flag
U1 Cnt1 2.495 . ?
U1 Cnt2 2.504 . ?
U1 O1 2.213(2) . ?
U1 N2 2.370(3) . ?
U1 N1 2.503(3) . ?
U1 C5 2.751(3) . ?
U1 C1 2.753(3) . ?
U1 C15 2.759(3) . ?
U1 C2 2.768(3) . ?
U1 C14 2.770(3) . ?
U1 C11 2.770(3) . ?
U1 C4 2.776(3) . ?
U1 C12 2.789(3) . ?
U1 C3 2.798(3) . ?
U1 C13 2.801(3) . ?
U1 C21 2.895(3) . ?
N1 C21 1.324(4) . ?
N1 C23 1.474(4) . ?
N2 C21 1.343(5) . ?
N2 C26 1.472(5) . ?
O1 C29 1.302(4) . ?
O2 C29 1.221(4) . ?
C1 C5 1.413(5) . ?
C1 C2 1.423(5) . ?
C1 C6 1.503(5) . ?
C2 C3 1.414(5) . ?
C2 C7 1.500(5) . ?
C3 C4 1.393(6) . ?
C3 C8 1.512(5) . ?
C4 C5 1.421(6) . ?
C4 C9 1.503(5) . ?
C5 C10 1.500(5) . ?
C11 C15 1.411(5) . ?
C11 C12 1.417(4) . ?
C11 C16 1.504(4) . ?
C12 C13 1.409(5) . ?
C12 C17 1.507(5) . ?
C13 C14 1.404(5) . ?
C13 C18 1.501(5) . ?
C14 C15 1.422(5) . ?
C14 C19 1.511(5) . ?
C15 C20 1.508(5) . ?
C21 C22 1.509(5) . ?
C23 C24 1.532(5) . ?
C23 C25 1.534(5) . ?
C26 C27 1.421(6) . ?
C26 C28 1.465(6) . ?
C29 C30 1.511(5) . ?

loop_
_geom_torsion_atom_site_label_1
_geom_torsion_atom_site_label_2
_geom_torsion_atom_site_label_3
_geom_torsion_atom_site_label_4
_geom_torsion
_geom_torsion_site_symmetry_1
_geom_torsion_site_symmetry_2
_geom_torsion_site_symmetry_3
_geom_torsion_site_symmetry_4
_geom_torsion_publ_flag
O1 U1 N1 C21 -0.2(2) . . . . ?
N2 U1 N1 C21 -1.01(18) . . . . ?
C5 U1 N1 C21 84.1(2) . . . . ?
C1 U1 N1 C21 96.74(19) . . . . ?
C15 U1 N1 C21 -84.74(19) . . . . ?
C2 U1 N1 C21 127.1(2) . . . . ?
C14 U1 N1 C21 -110.6(2) . . . . ?
C11 U1 N1 C21 -95.18(19) . . . . ?
C4 U1 N1 C21 107.9(2) . . . . ?
C12 U1 N1 C21 -125.35(19) . . . . ?
C3 U1 N1 C21 134.79(19) . . . . ?
C13 U1 N1 C21 -135.42(19) . . . . ?
O1 U1 N1 C23 178.5(3) . . . . ?
N2 U1 N1 C23 177.7(4) . . . . ?
C5 U1 N1 C23 -97.2(3) . . . . ?
C1 U1 N1 C23 -84.5(3) . . . . ?
C15 U1 N1 C23 94.0(3) . . . . ?
C2 U1 N1 C23 -54.2(3) . . . . ?
C14 U1 N1 C23 68.1(3) . . . . ?
C11 U1 N1 C23 83.5(3) . . . . ?
C4 U1 N1 C23 -73.4(4) . . . . ?
C12 U1 N1 C23 53.4(3) . . . . ?
C3 U1 N1 C23 -46.5(3) . . . . ?
C13 U1 N1 C23 43.3(3) . . . . ?
C21 U1 N1 C23 178.7(4) . . . . ?
O1 U1 N2 C21 -178.5(2) . . . . ?
N1 U1 N2 C21 1.00(18) . . . . ?
C5 U1 N2 C21 -103.7(2) . . . . ?
C1 U1 N2 C21 -74.4(2) . . . . ?
C15 U1 N2 C21 107.6(2) . . . . ?
C2 U1 N2 C21 -56.7(2) . . . . ?
C14 U1 N2 C21 112.5(2) . . . . ?
C11 U1 N2 C21 79.1(2) . . . . ?
C4 U1 N2 C21 -111.3(2) . . . . ?
C12 U1 N2 C21 60.1(2) . . . . ?
C3 U1 N2 C21 -77.6(3) . . . . ?
C13 U1 N2 C21 77.3(2) . . . . ?
O1 U1 N2 C26 -0.4(3) . . . . ?
N1 U1 N2 C26 179.0(4) . . . . ?
C5 U1 N2 C26 74.4(4) . . . . ?
C1 U1 N2 C26 103.6(4) . . . . ?
C15 U1 N2 C26 -74.3(4) . . . . ?
C2 U1 N2 C26 121.3(3) . . . . ?
C14 U1 N2 C26 -69.5(4) . . . . ?
C11 U1 N2 C26 -102.9(4) . . . . ?
C4 U1 N2 C26 66.8(4) . . . . ?
C12 U1 N2 C26 -121.8(3) . . . . ?
C3 U1 N2 C26 100.4(4) . . . . ?
C13 U1 N2 C26 -104.7(4) . . . . ?
C21 U1 N2 C26 178.0(5) . . . . ?
N2 U1 O1 C29 41.1(13) . . . . ?
N1 U1 O1 C29 40.4(13) . . . . ?
C5 U1 O1 C29 -55.2(13) . . . . ?
C1 U1 O1 C29 -46.3(13) . . . . ?
C15 U1 O1 C29 137.3(13) . . . . ?
C2 U1 O1 C29 -72.5(13) . . . . ?
C14 U1 O1 C29 168.1(13) . . . . ?
C11 U1 O1 C29 126.2(13) . . . . ?
C4 U1 O1 C29 -86.1(13) . . . . ?
C12 U1 O1 C29 150.2(12) . . . . ?
C3 U1 O1 C29 -96.4(13) . . . . ?
C13 U1 O1 C29 176.0(13) . . . . ?
C21 U1 O1 C29 40.3(13) . . . . ?
O1 U1 C1 C5 -17.7(2) . . . . ?
N2 U1 C1 C5 -100.9(2) . . . . ?
N1 U1 C1 C5 -154.7(2) . . . . ?
C15 U1 C1 C5 47.1(15) . . . . ?
C2 U1 C1 C5 113.1(3) . . . . ?
C14 U1 C1 C5 68.6(3) . . . . ?
C11 U1 C1 C5 178.8(2) . . . . ?
C4 U1 C1 C5 37.4(2) . . . . ?
C12 U1 C1 C5 143.5(2) . . . . ?
C3 U1 C1 C5 76.2(2) . . . . ?
C13 U1 C1 C5 104.8(2) . . . . ?
C21 U1 C1 C5 -127.4(2) . . . . ?
O1 U1 C1 C2 -130.79(19) . . . . ?
N2 U1 C1 C2 145.9(2) . . . . ?
N1 U1 C1 C2 92.2(2) . . . . ?
C5 U1 C1 C2 -113.1(3) . . . . ?
C15 U1 C1 C2 -66.0(15) . . . . ?
C14 U1 C1 C2 -44.6(3) . . . . ?
C11 U1 C1 C2 65.6(3) . . . . ?
C4 U1 C1 C2 -75.7(2) . . . . ?
C12 U1 C1 C2 30.4(2) . . . . ?
C3 U1 C1 C2 -36.90(19) . . . . ?
C13 U1 C1 C2 -8.3(2) . . . . ?
C21 U1 C1 C2 119.4(2) . . . . ?
O1 U1 C1 C6 104.3(3) . . . . ?
N2 U1 C1 C6 21.0(3) . . . . ?
N1 U1 C1 C6 -32.7(3) . . . . ?
C5 U1 C1 C6 121.9(4) . . . . ?
C15 U1 C1 C6 169.0(13) . . . . ?
C2 U1 C1 C6 -124.9(4) . . . . ?
C14 U1 C1 C6 -169.5(3) . . . . ?
C11 U1 C1 C6 -59.3(4) . . . . ?
C4 U1 C1 C6 159.4(3) . . . . ?
C12 U1 C1 C6 -94.6(3) . . . . ?
C3 U1 C1 C6 -161.8(3) . . . . ?
C13 U1 C1 C6 -133.3(3) . . . . ?
C21 U1 C1 C6 -5.5(3) . . . . ?
C5 C1 C2 C3 1.0(4) . . . . ?
C6 C1 C2 C3 -171.5(3) . . . . ?
U1 C1 C2 C3 69.8(2) . . . . ?
C5 C1 C2 C7 173.0(3) . . . . ?
C6 C1 C2 C7 0.5(5) . . . . ?
U1 C1 C2 C7 -118.2(3) . . . . ?
C5 C1 C2 U1 -68.8(2) . . . . ?
C6 C1 C2 U1 118.7(3) . . . . ?
O1 U1 C2 C3 -53.5(2) . . . . ?
N2 U1 C2 C3 -150.8(2) . . . . ?
N1 U1 C2 C3 165.0(2) . . . . ?
C5 U1 C2 C3 -76.0(2) . . . . ?
C1 U1 C2 C3 -113.2(3) . . . . ?
C15 U1 C2 C3 60.1(3) . . . . ?
C14 U1 C2 C3 39.8(2) . . . . ?
C11 U1 C2 C3 101.1(2) . . . . ?
C4 U1 C2 C3 -36.0(2) . . . . ?
C12 U1 C2 C3 89.8(2) . . . . ?
C13 U1 C2 C3 60.3(2) . . . . ?
C21 U1 C2 C3 -173.5(2) . . . . ?
O1 U1 C2 C1 59.6(2) . . . . ?
N2 U1 C2 C1 -37.6(2) . . . . ?
N1 U1 C2 C1 -81.8(2) . . . . ?
C5 U1 C2 C1 37.2(2) . . . . ?
C15 U1 C2 C1 173.29(19) . . . . ?
C14 U1 C2 C1 152.96(19) . . . . ?
C11 U1 C2 C1 -145.78(19) . . . . ?
C4 U1 C2 C1 77.2(2) . . . . ?
C12 U1 C2 C1 -157.06(19) . . . . ?
C3 U1 C2 C1 113.2(3) . . . . ?
C13 U1 C2 C1 173.48(19) . . . . ?
C21 U1 C2 C1 -60.3(2) . . . . ?
O1 U1 C2 C7 -175.2(3) . . . . ?
N2 U1 C2 C7 87.6(3) . . . . ?
N1 U1 C2 C7 43.4(3) . . . . ?
C5 U1 C2 C7 162.4(3) . . . . ?
C1 U1 C2 C7 125.2(4) . . . . ?
C15 U1 C2 C7 -61.5(4) . . . . ?
C14 U1 C2 C7 -81.8(3) . . . . ?
C11 U1 C2 C7 -20.6(3) . . . . ?
C4 U1 C2 C7 -157.6(3) . . . . ?
C12 U1 C2 C7 -31.8(3) . . . . ?
C3 U1 C2 C7 -121.6(4) . . . . ?
C13 U1 C2 C7 -61.3(3) . . . . ?
C21 U1 C2 C7 64.9(3) . . . . ?
C1 C2 C3 C4 -1.1(4) . . . . ?
C7 C2 C3 C4 -173.5(3) . . . . ?
U1 C2 C3 C4 67.4(2) . . . . ?
C1 C2 C3 C8 165.6(3) . . . . ?
C7 C2 C3 C8 -6.8(5) . . . . ?
U1 C2 C3 C8 -125.9(3) . . . . ?
C1 C2 C3 U1 -68.5(2) . . . . ?
C7 C2 C3 U1 119.1(3) . . . . ?
O1 U1 C3 C4 20.9(2) . . . . ?
N2 U1 C3 C4 -72.9(3) . . . . ?
N1 U1 C3 C4 -130.3(2) . . . . ?
C5 U1 C3 C4 -37.2(2) . . . . ?
C1 U1 C3 C4 -77.1(2) . . . . ?
C15 U1 C3 C4 100.5(2) . . . . ?
C2 U1 C3 C4 -114.7(3) . . . . ?
C14 U1 C3 C4 98.6(2) . . . . ?
C11 U1 C3 C4 138.9(2) . . . . ?
C12 U1 C3 C4 147.7(2) . . . . ?
C13 U1 C3 C4 124.6(2) . . . . ?
C21 U1 C3 C4 -106.6(2) . . . . ?
O1 U1 C3 C2 135.5(2) . . . . ?
N2 U1 C3 C2 41.7(3) . . . . ?
N1 U1 C3 C2 -15.6(2) . . . . ?
C5 U1 C3 C2 77.5(2) . . . . ?
C1 U1 C3 C2 37.50(19) . . . . ?
C15 U1 C3 C2 -144.86(19) . . . . ?
C14 U1 C3 C2 -146.7(2) . . . . ?
C11 U1 C3 C2 -106.4(2) . . . . ?
C4 U1 C3 C2 114.7(3) . . . . ?
C12 U1 C3 C2 -97.7(2) . . . . ?
C13 U1 C3 C2 -120.7(2) . . . . ?
C21 U1 C3 C2 8.0(3) . . . . ?
O1 U1 C3 C8 -103.2(4) . . . . ?
N2 U1 C3 C8 163.0(3) . . . . ?
N1 U1 C3 C8 105.6(4) . . . . ?
C5 U1 C3 C8 -161.2(4) . . . . ?
C1 U1 C3 C8 158.8(4) . . . . ?
C15 U1 C3 C8 -23.6(4) . . . . ?
C2 U1 C3 C8 121.3(5) . . . . ?
C14 U1 C3 C8 -25.5(4) . . . . ?
C11 U1 C3 C8 14.9(4) . . . . ?
C4 U1 C3 C8 -124.1(5) . . . . ?
C12 U1 C3 C8 23.6(4) . . . . ?
C13 U1 C3 C8 0.6(4) . . . . ?
C21 U1 C3 C8 129.3(4) . . . . ?
C2 C3 C4 C5 0.8(4) . . . . ?
C8 C3 C4 C5 -165.6(3) . . . . ?
U1 C3 C4 C5 67.8(2) . . . . ?
C2 C3 C4 C9 174.0(3) . . . . ?
C8 C3 C4 C9 7.6(6) . . . . ?
U1 C3 C4 C9 -119.0(3) . . . . ?
C2 C3 C4 U1 -67.0(2) . . . . ?
C8 C3 C4 U1 126.6(3) . . . . ?
O1 U1 C4 C3 -158.8(2) . . . . ?
N2 U1 C4 C3 129.5(2) . . . . ?
N1 U1 C4 C3 62.2(2) . . . . ?
C5 U1 C4 C3 114.1(3) . . . . ?
C1 U1 C4 C3 76.8(2) . . . . ?
C15 U1 C4 C3 -102.4(2) . . . . ?
C2 U1 C4 C3 36.61(19) . . . . ?
C14 U1 C4 C3 -86.4(2) . . . . ?
C11 U1 C4 C3 -70.5(3) . . . . ?
C12 U1 C4 C3 -40.4(2) . . . . ?
C13 U1 C4 C3 -56.6(2) . . . . ?
C21 U1 C4 C3 96.2(2) . . . . ?
O1 U1 C4 C5 87.1(2) . . . . ?
N2 U1 C4 C5 15.4(3) . . . . ?
N1 U1 C4 C5 -51.9(3) . . . . ?
C1 U1 C4 C5 -37.4(2) . . . . ?
C15 U1 C4 C5 143.4(2) . . . . ?
C2 U1 C4 C5 -77.5(2) . . . . ?
C14 U1 C4 C5 159.5(2) . . . . ?
C11 U1 C4 C5 175.37(19) . . . . ?
C12 U1 C4 C5 -154.5(2) . . . . ?
C3 U1 C4 C5 -114.1(3) . . . . ?
C13 U1 C4 C5 -170.8(2) . . . . ?
C21 U1 C4 C5 -18.0(3) . . . . ?
O1 U1 C4 C9 -36.5(4) . . . . ?
N2 U1 C4 C9 -108.2(4) . . . . ?
N1 U1 C4 C9 -175.4(4) . . . . ?
C5 U1 C4 C9 -123.5(5) . . . . ?
C1 U1 C4 C9 -160.9(5) . . . . ?
C15 U1 C4 C9 19.9(5) . . . . ?
C2 U1 C4 C9 159.0(5) . . . . ?
C14 U1 C4 C9 35.9(4) . . . . ?
C11 U1 C4 C9 51.8(5) . . . . ?
C12 U1 C4 C9 82.0(4) . . . . ?
C3 U1 C4 C9 122.3(5) . . . . ?
C13 U1 C4 C9 65.7(4) . . . . ?
C21 U1 C4 C9 -141.5(4) . . . . ?
C2 C1 C5 C4 -0.5(4) . . . . ?
C6 C1 C5 C4 172.2(3) . . . . ?
U1 C1 C5 C4 -69.8(2) . . . . ?
C2 C1 C5 C10 -172.8(3) . . . . ?
C6 C1 C5 C10 0.0(5) . . . . ?
U1 C1 C5 C10 118.0(4) . . . . ?
C2 C1 C5 U1 69.3(2) . . . . ?
C6 C1 C5 U1 -118.0(3) . . . . ?
C3 C4 C5 C1 -0.1(4) . . . . ?
C9 C4 C5 C1 -173.2(3) . . . . ?
U1 C4 C5 C1 69.2(2) . . . . ?
C3 C4 C5 C10 171.9(3) . . . . ?
C9 C4 C5 C10 -1.1(6) . . . . ?
U1 C4 C5 C10 -118.7(4) . . . . ?
C3 C4 C5 U1 -69.4(2) . . . . ?
C9 C4 C5 U1 117.6(4) . . . . ?
O1 U1 C5 C1 162.3(2) . . . . ?
N2 U1 C5 C1 80.0(2) . . . . ?
N1 U1 C5 C1 25.6(2) . . . . ?
C15 U1 C5 C1 -174.76(19) . . . . ?
C2 U1 C5 C1 -37.35(19) . . . . ?
C14 U1 C5 C1 -139.0(2) . . . . ?
C11 U1 C5 C1 -169(2) . . . . ?
C4 U1 C5 C1 -112.8(3) . . . . ?
C12 U1 C5 C1 -66.9(3) . . . . ?
C3 U1 C5 C1 -76.8(2) . . . . ?
C13 U1 C5 C1 -100.9(2) . . . . ?
C21 U1 C5 C1 53.0(2) . . . . ?
O1 U1 C5 C4 -84.9(2) . . . . ?
N2 U1 C5 C4 -167.2(2) . . . . ?
N1 U1 C5 C4 138.4(2) . . . . ?
C1 U1 C5 C4 112.8(3) . . . . ?
C15 U1 C5 C4 -61.9(3) . . . . ?
C2 U1 C5 C4 75.5(2) . . . . ?
C14 U1 C5 C4 -26.2(3) . . . . ?
C11 U1 C5 C4 -56(2) . . . . ?
C12 U1 C5 C4 45.9(3) . . . . ?
C3 U1 C5 C4 36.1(2) . . . . ?
C13 U1 C5 C4 11.9(3) . . . . ?
C21 U1 C5 C4 165.9(2) . . . . ?
O1 U1 C5 C10 39.9(3) . . . . ?
N2 U1 C5 C10 -42.4(3) . . . . ?
N1 U1 C5 C10 -96.8(3) . . . . ?
C1 U1 C5 C10 -122.4(4) . . . . ?
C15 U1 C5 C10 62.9(4) . . . . ?
C2 U1 C5 C10 -159.7(4) . . . . ?
C14 U1 C5 C10 98.6(4) . . . . ?
C11 U1 C5 C10 69(2) . . . . ?
C4 U1 C5 C10 124.8(4) . . . . ?
C12 U1 C5 C10 170.7(3) . . . . ?
C3 U1 C5 C10 160.9(4) . . . . ?
C13 U1 C5 C10 136.7(3) . . . . ?
C21 U1 C5 C10 -69.3(3) . . . . ?
O1 U1 C11 C15 22.1(2) . . . . ?
N2 U1 C11 C15 105.0(2) . . . . ?
N1 U1 C11 C15 159.3(2) . . . . ?
C5 U1 C11 C15 -6(2) . . . . ?
C1 U1 C11 C15 -174.2(2) . . . . ?
C2 U1 C11 C15 -135.93(19) . . . . ?
C14 U1 C11 C15 -37.49(19) . . . . ?
C4 U1 C11 C15 -58.4(3) . . . . ?
C12 U1 C11 C15 -113.4(3) . . . . ?
C3 U1 C11 C15 -95.9(2) . . . . ?
C13 U1 C11 C15 -76.7(2) . . . . ?
C21 U1 C11 C15 132.0(2) . . . . ?
O1 U1 C11 C12 135.51(19) . . . . ?
N2 U1 C11 C12 -141.7(2) . . . . ?
N1 U1 C11 C12 -87.27(19) . . . . ?
C5 U1 C11 C12 107(2) . . . . ?
C1 U1 C11 C12 -60.8(3) . . . . ?
C15 U1 C11 C12 113.4(3) . . . . ?
C2 U1 C11 C12 -22.5(2) . . . . ?
C14 U1 C11 C12 75.9(2) . . . . ?
C4 U1 C11 C12 55.0(3) . . . . ?
C3 U1 C11 C12 17.5(2) . . . . ?
C13 U1 C11 C12 36.66(19) . . . . ?
C21 U1 C11 C12 -114.6(2) . . . . ?
O1 U1 C11 C16 -99.7(3) . . . . ?
N2 U1 C11 C16 -16.8(3) . . . . ?
N1 U1 C11 C16 37.6(2) . . . . ?
C5 U1 C11 C16 -128(2) . . . . ?
C1 U1 C11 C16 64.0(4) . . . . ?
C15 U1 C11 C16 -121.8(3) . . . . ?
C2 U1 C11 C16 102.3(3) . . . . ?
C14 U1 C11 C16 -159.3(3) . . . . ?
C4 U1 C11 C16 179.8(2) . . . . ?
C12 U1 C11 C16 124.8(3) . . . . ?
C3 U1 C11 C16 142.3(2) . . . . ?
C13 U1 C11 C16 161.5(3) . . . . ?
C21 U1 C11 C16 10.2(2) . . . . ?
C15 C11 C12 C13 -0.5(3) . . . . ?
C16 C11 C12 C13 172.2(3) . . . . ?
U1 C11 C12 C13 -69.1(2) . . . . ?
C15 C11 C12 C17 -170.9(3) . . . . ?
C16 C11 C12 C17 1.8(5) . . . . ?
U1 C11 C12 C17 120.5(3) . . . . ?
C15 C11 C12 U1 68.6(2) . . . . ?
C16 C11 C12 U1 -118.7(3) . . . . ?
O1 U1 C12 C13 60.0(2) . . . . ?
N2 U1 C12 C13 154.70(19) . . . . ?
N1 U1 C12 C13 -159.8(2) . . . . ?
C5 U1 C12 C13 -60.6(3) . . . . ?
C1 U1 C12 C13 -98.4(2) . . . . ?
C15 U1 C12 C13 76.5(2) . . . . ?
C2 U1 C12 C13 -83.3(2) . . . . ?
C14 U1 C12 C13 36.42(19) . . . . ?
C11 U1 C12 C13 113.6(3) . . . . ?
C4 U1 C12 C13 -34.2(2) . . . . ?
C3 U1 C12 C13 -53.0(2) . . . . ?
C21 U1 C12 C13 178.22(19) . . . . ?
O1 U1 C12 C11 -53.6(2) . . . . ?
N2 U1 C12 C11 41.1(2) . . . . ?
N1 U1 C12 C11 86.53(19) . . . . ?
C5 U1 C12 C11 -174.2(2) . . . . ?
C1 U1 C12 C11 147.99(18) . . . . ?
C15 U1 C12 C11 -37.09(18) . . . . ?
C2 U1 C12 C11 163.09(19) . . . . ?
C14 U1 C12 C11 -77.2(2) . . . . ?
C4 U1 C12 C11 -147.88(19) . . . . ?
C3 U1 C12 C11 -166.65(19) . . . . ?
C13 U1 C12 C11 -113.6(3) . . . . ?
C21 U1 C12 C11 64.6(2) . . . . ?
O1 U1 C12 C17 -179.5(2) . . . . ?
N2 U1 C12 C17 -84.8(3) . . . . ?
N1 U1 C12 C17 -39.3(3) . . . . ?
C5 U1 C12 C17 59.9(4) . . . . ?
C1 U1 C12 C17 22.1(3) . . . . ?
C15 U1 C12 C17 -163.0(3) . . . . ?
C2 U1 C12 C17 37.2(3) . . . . ?
C14 U1 C12 C17 156.9(3) . . . . ?
C11 U1 C12 C17 -125.9(4) . . . . ?
C4 U1 C12 C17 86.3(3) . . . . ?
C3 U1 C12 C17 67.5(3) . . . . ?
C13 U1 C12 C17 120.5(3) . . . . ?
C21 U1 C12 C17 -61.3(3) . . . . ?
C11 C12 C13 C14 0.9(3) . . . . ?
C17 C12 C13 C14 171.9(3) . . . . ?
U1 C12 C13 C14 -67.3(2) . . . . ?
C11 C12 C13 C18 -166.8(3) . . . . ?
C17 C12 C13 C18 4.2(5) . . . . ?
U1 C12 C13 C18 125.1(3) . . . . ?
C11 C12 C13 U1 68.2(2) . . . . ?
C17 C12 C13 U1 -120.8(3) . . . . ?
O1 U1 C13 C14 -16.0(2) . . . . ?
N2 U1 C13 C14 79.7(2) . . . . ?
N1 U1 C13 C14 134.96(19) . . . . ?
C5 U1 C13 C14 -99.1(2) . . . . ?
C1 U1 C13 C14 -138.2(2) . . . . ?
C15 U1 C13 C14 37.46(19) . . . . ?
C2 U1 C13 C14 -142.4(2) . . . . ?
C11 U1 C13 C14 77.3(2) . . . . ?
C4 U1 C13 C14 -93.1(2) . . . . ?
C12 U1 C13 C14 114.4(3) . . . . ?
C3 U1 C13 C14 -117.0(2) . . . . ?
C21 U1 C13 C14 112.3(2) . . . . ?
O1 U1 C13 C12 -130.41(19) . . . . ?
N2 U1 C13 C12 -34.7(3) . . . . ?
N1 U1 C13 C12 20.6(2) . . . . ?
C5 U1 C13 C12 146.50(19) . . . . ?
C1 U1 C13 C12 107.4(2) . . . . ?
C15 U1 C13 C12 -76.9(2) . . . . ?
C2 U1 C13 C12 103.2(2) . . . . ?
C14 U1 C13 C12 -114.4(3) . . . . ?
C11 U1 C13 C12 -37.11(18) . . . . ?
C4 U1 C13 C12 152.52(19) . . . . ?
C3 U1 C13 C12 128.6(2) . . . . ?
C21 U1 C13 C12 -2.1(2) . . . . ?
O1 U1 C13 C18 107.3(3) . . . . ?
N2 U1 C13 C18 -157.0(3) . . . . ?
N1 U1 C13 C18 -101.7(3) . . . . ?
C5 U1 C13 C18 24.2(4) . . . . ?
C1 U1 C13 C18 -14.9(4) . . . . ?
C15 U1 C13 C18 160.8(4) . . . . ?
C2 U1 C13 C18 -19.1(3) . . . . ?
C14 U1 C13 C18 123.3(4) . . . . ?
C11 U1 C13 C18 -159.4(4) . . . . ?
C4 U1 C13 C18 30.2(3) . . . . ?
C12 U1 C13 C18 -122.3(4) . . . . ?
C3 U1 C13 C18 6.3(3) . . . . ?
C21 U1 C13 C18 -124.4(3) . . . . ?
C12 C13 C14 C15 -0.9(3) . . . . ?
C18 C13 C14 C15 166.6(3) . . . . ?
U1 C13 C14 C15 -68.7(2) . . . . ?
C12 C13 C14 C19 -174.7(3) . . . . ?
C18 C13 C14 C19 -7.3(5) . . . . ?
U1 C13 C14 C19 117.5(3) . . . . ?
C12 C13 C14 U1 67.8(2) . . . . ?
C18 C13 C14 U1 -124.8(3) . . . . ?
O1 U1 C14 C13 164.1(2) . . . . ?
N2 U1 C14 C13 -123.2(2) . . . . ?
N1 U1 C14 C13 -56.0(2) . . . . ?
C5 U1 C14 C13 105.7(2) . . . . ?
C1 U1 C14 C13 69.4(3) . . . . ?
C15 U1 C14 C13 -113.4(3) . . . . ?
C2 U1 C14 C13 45.1(2) . . . . ?
C11 U1 C14 C13 -76.2(2) . . . . ?
C4 U1 C14 C13 92.8(2) . . . . ?
C12 U1 C14 C13 -36.45(19) . . . . ?
C3 U1 C14 C13 63.6(2) . . . . ?
C21 U1 C14 C13 -89.8(2) . . . . ?
O1 U1 C14 C15 -82.6(2) . . . . ?
N2 U1 C14 C15 -9.8(2) . . . . ?
N1 U1 C14 C15 57.4(2) . . . . ?
C5 U1 C14 C15 -140.9(2) . . . . ?
C1 U1 C14 C15 -177.17(18) . . . . ?
C2 U1 C14 C15 158.50(18) . . . . ?
C11 U1 C14 C15 37.20(19) . . . . ?
C4 U1 C14 C15 -153.8(2) . . . . ?
C12 U1 C14 C15 76.9(2) . . . . ?
C3 U1 C14 C15 177.0(2) . . . . ?
C13 U1 C14 C15 113.4(3) . . . . ?
C21 U1 C14 C15 23.6(2) . . . . ?
O1 U1 C14 C19 41.4(3) . . . . ?
N2 U1 C14 C19 114.2(3) . . . . ?
N1 U1 C14 C19 -178.6(2) . . . . ?
C5 U1 C14 C19 -16.9(3) . . . . ?
C1 U1 C14 C19 -53.2(4) . . . . ?
C15 U1 C14 C19 124.0(4) . . . . ?
C2 U1 C14 C19 -77.5(3) . . . . ?
C11 U1 C14 C19 161.2(3) . . . . ?
C4 U1 C14 C19 -29.8(3) . . . . ?
C12 U1 C14 C19 -159.1(3) . . . . ?
C3 U1 C14 C19 -59.0(3) . . . . ?
C13 U1 C14 C19 -122.6(4) . . . . ?
C21 U1 C14 C19 147.6(2) . . . . ?
C12 C11 C15 C14 0.0(3) . . . . ?
C16 C11 C15 C14 -172.9(3) . . . . ?
U1 C11 C15 C14 69.4(2) . . . . ?
C12 C11 C15 C20 175.1(3) . . . . ?
C16 C11 C15 C20 2.2(5) . . . . ?
U1 C11 C15 C20 -115.5(3) . . . . ?
C12 C11 C15 U1 -69.4(2) . . . . ?
C16 C11 C15 U1 117.7(3) . . . . ?
C13 C14 C15 C11 0.6(3) . . . . ?
C19 C14 C15 C11 174.2(3) . . . . ?
U1 C14 C15 C11 -69.5(2) . . . . ?
C13 C14 C15 C20 -174.4(3) . . . . ?
C19 C14 C15 C20 -0.8(5) . . . . ?
U1 C14 C15 C20 115.6(3) . . . . ?
C13 C14 C15 U1 70.0(2) . . . . ?
C19 C14 C15 U1 -116.3(3) . . . . ?
O1 U1 C15 C11 -157.5(2) . . . . ?
N2 U1 C15 C11 -75.3(2) . . . . ?
N1 U1 C15 C11 -21.1(2) . . . . ?
C5 U1 C15 C11 179.4(2) . . . . ?
C1 U1 C15 C11 136.8(14) . . . . ?
C2 U1 C15 C11 76.5(3) . . . . ?
C14 U1 C15 C11 112.9(3) . . . . ?
C4 U1 C15 C11 146.0(2) . . . . ?
C12 U1 C15 C11 37.04(18) . . . . ?
C3 U1 C15 C11 109.2(2) . . . . ?
C13 U1 C15 C11 76.3(2) . . . . ?
C21 U1 C15 C11 -48.7(2) . . . . ?
O1 U1 C15 C14 89.5(2) . . . . ?
N2 U1 C15 C14 171.8(2) . . . . ?
N1 U1 C15 C14 -133.98(19) . . . . ?
C5 U1 C15 C14 66.5(3) . . . . ?
C1 U1 C15 C14 23.9(15) . . . . ?
C2 U1 C15 C14 -36.4(3) . . . . ?
C11 U1 C15 C14 -112.9(3) . . . . ?
C4 U1 C15 C14 33.0(3) . . . . ?
C12 U1 C15 C14 -75.9(2) . . . . ?
C3 U1 C15 C14 -3.7(3) . . . . ?
C13 U1 C15 C14 -36.63(19) . . . . ?
C21 U1 C15 C14 -161.66(19) . . . . ?
O1 U1 C15 C20 -34.8(2) . . . . ?
N2 U1 C15 C20 47.4(3) . . . . ?
N1 U1 C15 C20 101.6(3) . . . . ?
C5 U1 C15 C20 -57.9(3) . . . . ?
C1 U1 C15 C20 -100.5(14) . . . . ?
C2 U1 C15 C20 -160.8(2) . . . . ?
C14 U1 C15 C20 -124.4(3) . . . . ?
C11 U1 C15 C20 122.7(3) . . . . ?
C4 U1 C15 C20 -91.3(3) . . . . ?
C12 U1 C15 C20 159.7(3) . . . . ?
C3 U1 C15 C20 -128.1(2) . . . . ?
C13 U1 C15 C20 -161.0(3) . . . . ?
C21 U1 C15 C20 74.0(3) . . . . ?
C23 N1 C21 N2 -177.5(3) . . . . ?
U1 N1 C21 N2 1.6(3) . . . . ?
C23 N1 C21 C22 3.4(5) . . . . ?
U1 N1 C21 C22 -177.5(3) . . . . ?
C23 N1 C21 U1 -179.1(3) . . . . ?
C26 N2 C21 N1 -179.9(3) . . . . ?
U1 N2 C21 N1 -1.7(3) . . . . ?
C26 N2 C21 C22 -0.8(5) . . . . ?
U1 N2 C21 C22 177.4(3) . . . . ?
C26 N2 C21 U1 -178.3(4) . . . . ?
O1 U1 C21 N1 179.85(17) . . . . ?
N2 U1 C21 N1 178.2(3) . . . . ?
C5 U1 C21 N1 -101.93(19) . . . . ?
C1 U1 C21 N1 -78.32(19) . . . . ?
C15 U1 C21 N1 102.05(19) . . . . ?
C2 U1 C21 N1 -52.41(19) . . . . ?
C14 U1 C21 N1 90.3(2) . . . . ?
C11 U1 C21 N1 80.04(19) . . . . ?
C4 U1 C21 N1 -93.0(2) . . . . ?
C12 U1 C21 N1 53.32(19) . . . . ?
C3 U1 C21 N1 -56.4(2) . . . . ?
C13 U1 C21 N1 54.4(2) . . . . ?
O1 U1 C21 N2 1.6(2) . . . . ?
N1 U1 C21 N2 -178.2(3) . . . . ?
C5 U1 C21 N2 79.9(2) . . . . ?
C1 U1 C21 N2 103.5(2) . . . . ?
C15 U1 C21 N2 -76.2(2) . . . . ?
C2 U1 C21 N2 129.4(2) . . . . ?
C14 U1 C21 N2 -87.9(2) . . . . ?
C11 U1 C21 N2 -98.2(2) . . . . ?
C4 U1 C21 N2 88.8(2) . . . . ?
C12 U1 C21 N2 -124.9(2) . . . . ?
C3 U1 C21 N2 125.4(2) . . . . ?
C13 U1 C21 N2 -123.9(2) . . . . ?
O1 U1 C21 C22 -28(3) . . . . ?
N2 U1 C21 C22 -29(3) . . . . ?
N1 U1 C21 C22 153(3) . . . . ?
C5 U1 C21 C22 51(3) . . . . ?
C1 U1 C21 C22 74(3) . . . . ?
C15 U1 C21 C22 -105(3) . . . . ?
C2 U1 C21 C22 100(3) . . . . ?
C14 U1 C21 C22 -117(3) . . . . ?
C11 U1 C21 C22 -127(3) . . . . ?
C4 U1 C21 C22 60(3) . . . . ?
C12 U1 C21 C22 -154(3) . . . . ?
C3 U1 C21 C22 96(3) . . . . ?
C13 U1 C21 C22 -153(3) . . . . ?
C21 N1 C23 C24 -66.1(4) . . . . ?
U1 N1 C23 C24 115.4(3) . . . . ?
C21 N1 C23 C25 63.0(4) . . . . ?
U1 N1 C23 C25 -115.4(3) . . . . ?
C21 N2 C26 C27 -74.8(6) . . . . ?
U1 N2 C26 C27 107.6(5) . . . . ?
C21 N2 C26 C28 73.7(6) . . . . ?
U1 N2 C26 C28 -103.8(5) . . . . ?
U1 O1 C29 O2 -16.8(15) . . . . ?
U1 O1 C29 C30 163.6(11) . . . . ?
